data_7011286
loop_
_publ_author_name
'Marianna I. Sladek'
'Thomas Braun'
'Beate Neumann'
'Hans-Georg Stammler'

_publ_section_title
;
 Aromatic C--F activation at Ni in the presence of a carbon--chlorine
 bond: the nickel mediated synthesis of new pyrimidines
;
_journal_issue 3
_journal_name_full 'J. Chem. Soc., Dalton Trans.'
_journal_page_first 297
_journal_page_last 299
_journal_year 2002
_chemical_formula_moiety 'C40 H66 Cl F3 N2 Ni P2'
_chemical_formula_sum 'C40 H66 Cl F3 N2 Ni P2'
_chemical_formula_weight 788.05
_space_group_IT_number 14
_symmetry_cell_setting monoclinic
_symmetry_space_group_name_Hall '-P 2yn'
_symmetry_space_group_name_H-M 'P 1 21/n 1'
_atom_sites_solution_hydrogens geom
_atom_sites_solution_primary direct
_atom_sites_solution_secondary difmap
_audit_creation_method SHELXL-97
_cell_angle_alpha 90.000(6)
_cell_angle_beta 90.459(6)
_cell_angle_gamma 90.000(6)
_cell_formula_units_Z 4
_cell_length_a 13.8320(10)
_cell_length_b 20.2110(15)
_cell_length_c 14.5510(10)
_cell_measurement_temperature 100(2)
_cell_volume 4067.7(5)
_computing_data_collection KappaCCD
_computing_data_reduction 'EVALCCD (Duisenberg, 1998, Thesis. Utrecht University.'
_computing_molecular_graphics 'Siemens SHELXTL'
_computing_publication_material 'SHELXL-97 (Sheldrick, 1997)'
_computing_structure_refinement 'SHELXL-97 (Sheldrick, 1997)'
_computing_structure_solution 'SHELXS-97 (Sheldrick, 1990)'
_diffrn_ambient_temperature 100(2)
_diffrn_measured_fraction_theta_full 0.949
_diffrn_measured_fraction_theta_max 0.949
_diffrn_measurement_device_type KappaCCD
_diffrn_measurement_method CCD
_diffrn_radiation_monochromator graphite
_diffrn_radiation_source 'fine-focus sealed tube'
_diffrn_radiation_type MoK\a
_diffrn_radiation_wavelength 0.71073
_diffrn_reflns_av_R_equivalents 0.0409
_diffrn_reflns_av_sigmaI/netI 0.0416
_diffrn_reflns_limit_h_max 17
_diffrn_reflns_limit_h_min -17
_diffrn_reflns_limit_k_max 25
_diffrn_reflns_limit_k_min -24
_diffrn_reflns_limit_l_max 18
_diffrn_reflns_limit_l_min -18
_diffrn_reflns_number 28171
_diffrn_reflns_theta_full 27.51
_diffrn_reflns_theta_max 27.51
_diffrn_reflns_theta_min 2.86
_exptl_absorpt_coefficient_mu 0.665
_exptl_absorpt_correction_T_max 0.938
_exptl_absorpt_correction_T_min 0.775
_exptl_absorpt_correction_type empirical
_exptl_crystal_colour Colourless
_exptl_crystal_density_diffrn 1.287
_exptl_crystal_density_method 'not measured'
_exptl_crystal_description Plate
_exptl_crystal_F_000 1688
_exptl_crystal_size_max 0.3
_exptl_crystal_size_mid 0.3
_exptl_crystal_size_min 0.1
_refine_diff_density_max 0.524
_refine_diff_density_min -0.435
_refine_diff_density_rms 0.064
_refine_ls_extinction_method none
_refine_ls_goodness_of_fit_ref 1.127
_refine_ls_hydrogen_treatment mixed
_refine_ls_matrix_type full
_refine_ls_number_parameters 524
_refine_ls_number_reflns 9114
_refine_ls_number_restraints 0
_refine_ls_restrained_S_all 1.127
_refine_ls_R_factor_all 0.0645
_refine_ls_R_factor_gt 0.0449
_refine_ls_shift/su_max 0.001
_refine_ls_shift/su_mean 0.000
_refine_ls_structure_factor_coef Fsqd
_refine_ls_weighting_details 'w=1/[\s^2^(Fo^2^)+(0.0144P)^2^+5.7001P] where P=(Fo^2^+2Fc^2^)/3'
_refine_ls_weighting_scheme calc
_refine_ls_wR_factor_gt 0.0890
_refine_ls_wR_factor_ref 0.0942
_reflns_number_gt 7325
_reflns_number_total 9114
_reflns_threshold_expression >2sigma(I)
_cod_data_source_file b110128e-2.txt
_cod_data_source_block compound2
_cod_depositor_comments
;
The following automatic conversions were performed:
'_symmetry_cell_setting' value 'Monoclinic' changed to 'monoclinic'
according to '/home/saulius/struct/CIF-dictionaries/cif_core.dic'
dictionary named 'cif_core.dic' version 2.4.1 from 2010-06-29.

Automatic conversion script
Id: cif_fix_enum 1527 2010-12-29 10:47:43Z saulius 

The following automatic conversions were performed:

'_refine_ls_weighting_scheme' value 'calc
w=1/[\s^2^(Fo^2^)+(0.0144P)^2^+5.7001P] where P=(Fo^2^+2Fc^2^)/3' was
changed to 'calc'. New tag '_refine_ls_weighting_details' was
created. The value of the new tag was set to
'w=1/[\s^2^(Fo^2^)+(0.0144P)^2^+5.7001P] where P=(Fo^2^+2Fc^2^)/3'.

Automatic conversion script
Id: cif_fix_values 3143 2015-03-26 13:38:13Z robertas 
;
_cod_original_sg_symbol_H-M 'P 21/n'
_cod_database_code 7011286

loop_
_symmetry_equiv_pos_as_xyz
'x, y, z'
'-x+1/2, y+1/2, -z+1/2'
'-x, -y, -z'
'x-1/2, -y-1/2, z-1/2'

loop_
_atom_site_label
_atom_site_type_symbol
_atom_site_fract_x
_atom_site_fract_y
_atom_site_fract_z
_atom_site_U_iso_or_equiv
_atom_site_adp_type
_atom_site_occupancy
_atom_site_calc_flag
_atom_site_refinement_flags
_atom_site_disorder_assembly
_atom_site_disorder_group
Ni1 Ni 0.11523(2) 0.121733(14) 0.248610(19) 0.01647(7) Uani 1 d . . .
P1 P 0.01325(4) 0.18806(3) 0.17353(4) 0.01830(12) Uani 1 d . . .
P2 P 0.21990(4) 0.04586(3) 0.29695(4) 0.01693(12) Uani 1 d . . .
Cl1 Cl -0.05689(8) 0.13005(5) 0.41895(8) 0.0235(3) Uani 0.623(2) d P A 1
Cl1b Cl 0.25038(15) 0.22334(10) 0.39891(15) 0.0313(5) Uani 0.377(2) d P A 2
F1 F 0.12515(13) 0.07975(8) 0.13643(10) 0.0390(4) Uani 1 d . . .
F2 F 0.0028(2) 0.22071(19) 0.5640(2) 0.0469(9) Uani 0.623(2) d P A 1
F3 F 0.29758(17) 0.26486(12) 0.46045(16) 0.0300(6) Uani 0.623(2) d P A 1
N1 N 0.1507(3) 0.2451(2) 0.5134(3) 0.0297(9) Uani 0.623(2) d P A 1
N2 N 0.2037(3) 0.20149(17) 0.3712(2) 0.0191(7) Uani 0.623(2) d P A 1
F2b F 0.1453(4) 0.2486(2) 0.5674(4) 0.0415(12) Uani 0.377(2) d P A 2
F3b F -0.1207(3) 0.13497(19) 0.4967(3) 0.0298(10) Uani 0.377(2) d P A 2
N1b N 0.0107(5) 0.1910(3) 0.5321(5) 0.0284(14) Uani 0.377(2) d P A 2
N2b N -0.0044(5) 0.1353(3) 0.3925(4) 0.0244(13) Uani 0.377(2) d P A 2
C1 C 0.08092(17) 0.21510(13) 0.07171(15) 0.0236(5) Uani 1 d . . .
H1 H 0.0892 0.1741 0.0341 0.028 Uiso 1 calc R . .
C2 C 0.18358(17) 0.23729(14) 0.09530(16) 0.0268(5) Uani 1 d . . .
H2A H 0.2144 0.2044 0.1365 0.032 Uiso 1 calc R . .
H2B H 0.1814 0.2802 0.1281 0.032 Uiso 1 calc R . .
C3 C 0.2437(2) 0.24464(16) 0.00768(19) 0.0380(7) Uani 1 d . . .
H3A H 0.3093 0.2605 0.0239 0.046 Uiso 1 calc R . .
H3B H 0.2499 0.2011 -0.0228 0.046 Uiso 1 calc R . .
C4 C 0.1959(2) 0.29310(17) -0.05739(19) 0.0414(7) Uani 1 d . . .
H4A H 0.2336 0.2956 -0.1148 0.050 Uiso 1 calc R . .
H4B H 0.1956 0.3376 -0.0290 0.050 Uiso 1 calc R . .
C5 C 0.0928(2) 0.27248(19) -0.07997(19) 0.0453(8) Uani 1 d . . .
H5A H 0.0936 0.2301 -0.1141 0.054 Uiso 1 calc R . .
H5B H 0.0624 0.3063 -0.1200 0.054 Uiso 1 calc R . .
C6 C 0.0328(2) 0.26434(16) 0.00719(18) 0.0359(7) Uani 1 d . . .
H6A H 0.0264 0.3076 0.0384 0.043 Uiso 1 calc R . .
H6B H -0.0329 0.2486 -0.0093 0.043 Uiso 1 calc R . .
C7 C -0.09337(17) 0.14482(12) 0.12597(16) 0.0233(5) Uani 1 d . . .
H7 H -0.1299 0.1776 0.0877 0.028 Uiso 1 calc R . .
C8 C -0.0700(2) 0.08563(15) 0.06327(18) 0.0338(6) Uani 1 d . . .
H8A H -0.0274 0.1005 0.0129 0.041 Uiso 1 calc R . .
H8B H -0.0348 0.0515 0.0992 0.041 Uiso 1 calc R . .
C9 C -0.1618(2) 0.05562(16) 0.02259(19) 0.0411(7) Uani 1 d . . .
H9A H -0.1449 0.0163 -0.0145 0.049 Uiso 1 calc R . .
H9B H -0.1933 0.0882 -0.0187 0.049 Uiso 1 calc R . .
C10 C -0.2326(2) 0.03542(15) 0.0979(2) 0.0392(7) Uani 1 d . . .
H10A H -0.2936 0.0196 0.0694 0.047 Uiso 1 calc R . .
H10B H -0.2046 -0.0014 0.1343 0.047 Uiso 1 calc R . .
C11 C -0.25389(18) 0.09314(15) 0.16064(19) 0.0330(6) Uani 1 d . . .
H11A H -0.2971 0.0783 0.2105 0.040 Uiso 1 calc R . .
H11B H -0.2880 0.1280 0.1253 0.040 Uiso 1 calc R . .
C12 C -0.16166(17) 0.12184(13) 0.20256(16) 0.0248(5) Uani 1 d . . .
H12A H -0.1291 0.0879 0.2408 0.030 Uiso 1 calc R . .
H12B H -0.1780 0.1598 0.2426 0.030 Uiso 1 calc R . .
C13 C -0.03818(16) 0.25948(12) 0.23525(16) 0.0208(5) Uani 1 d . . .
H13 H -0.0620 0.2411 0.2947 0.025 Uiso 1 calc R . .
C14 C -0.12583(18) 0.29516(13) 0.19245(18) 0.0277(5) Uani 1 d . . .
H14A H -0.1062 0.3178 0.1353 0.033 Uiso 1 calc R . .
H14B H -0.1766 0.2625 0.1766 0.033 Uiso 1 calc R . .
C15 C -0.1658(2) 0.34563(14) 0.2602(2) 0.0356(6) Uani 1 d . . .
H15A H -0.1916 0.3221 0.3144 0.043 Uiso 1 calc R . .
H15B H -0.2199 0.3699 0.2308 0.043 Uiso 1 calc R . .
C16 C -0.0890(2) 0.39501(14) 0.2920(2) 0.0379(7) Uani 1 d . . .
H16A H -0.0692 0.4227 0.2393 0.046 Uiso 1 calc R . .
H16B H -0.1167 0.4245 0.3393 0.046 Uiso 1 calc R . .
C17 C -0.0004(2) 0.35988(14) 0.33166(18) 0.0334(6) Uani 1 d . . .
H17A H 0.0501 0.3928 0.3470 0.040 Uiso 1 calc R . .
H17B H -0.0182 0.3365 0.3888 0.040 Uiso 1 calc R . .
C18 C 0.03885(18) 0.31044(12) 0.26227(16) 0.0237(5) Uani 1 d . . .
H18A H 0.0955 0.2874 0.2892 0.028 Uiso 1 calc R . .
H18B H 0.0604 0.3344 0.2067 0.028 Uiso 1 calc R . .
C19 C 0.16907(17) -0.03327(12) 0.25894(15) 0.0209(5) Uani 1 d . . .
H19 H 0.1708 -0.0308 0.1903 0.025 Uiso 1 calc R . .
C20 C 0.2263(2) -0.09583(12) 0.28224(17) 0.0285(6) Uani 1 d . . .
H20A H 0.2955 -0.0888 0.2686 0.034 Uiso 1 calc R . .
H20B H 0.2204 -0.1058 0.3486 0.034 Uiso 1 calc R . .
C21 C 0.1878(2) -0.15357(13) 0.22611(19) 0.0383(7) Uani 1 d . . .
H21A H 0.1989 -0.1451 0.1600 0.046 Uiso 1 calc R . .
H21B H 0.2233 -0.1943 0.2433 0.046 Uiso 1 calc R . .
C22 C 0.0817(3) -0.16351(15) 0.2421(2) 0.0472(8) Uani 1 d . . .
H22A H 0.0722 -0.1786 0.3061 0.057 Uiso 1 calc R . .
H22B H 0.0577 -0.1988 0.2006 0.057 Uiso 1 calc R . .
C23 C 0.0217(2) -0.10084(16) 0.22595(19) 0.0407(7) Uani 1 d . . .
H23A H -0.0460 -0.1091 0.2442 0.049 Uiso 1 calc R . .
H23B H 0.0219 -0.0898 0.1597 0.049 Uiso 1 calc R . .
C24 C 0.06191(18) -0.04225(14) 0.28101(17) 0.0292(6) Uani 1 d . . .
H24A H 0.0258 -0.0015 0.2649 0.035 Uiso 1 calc R . .
H24B H 0.0541 -0.0505 0.3476 0.035 Uiso 1 calc R . .
C25 C 0.33814(16) 0.05246(12) 0.23837(15) 0.0207(5) Uani 1 d . . .
H25 H 0.3821 0.0184 0.2658 0.025 Uiso 1 calc R . .
C26 C 0.38287(17) 0.12062(13) 0.25747(17) 0.0252(5) Uani 1 d . . .
H26A H 0.3384 0.1555 0.2348 0.030 Uiso 1 calc R . .
H26B H 0.3910 0.1266 0.3246 0.030 Uiso 1 calc R . .
C27 C 0.48092(18) 0.12840(15) 0.21091(17) 0.0306(6) Uani 1 d . . .
H27A H 0.5057 0.1737 0.2217 0.037 Uiso 1 calc R . .
H27B H 0.5276 0.0968 0.2384 0.037 Uiso 1 calc R . .
C28 C 0.47310(18) 0.11588(14) 0.10810(17) 0.0305(6) Uani 1 d . . .
H28A H 0.4310 0.1499 0.0795 0.037 Uiso 1 calc R . .
H28B H 0.5379 0.1192 0.0802 0.037 Uiso 1 calc R . .
C29 C 0.43147(19) 0.04786(15) 0.08992(18) 0.0322(6) Uani 1 d . . .
H29A H 0.4762 0.0139 0.1145 0.039 Uiso 1 calc R . .
H29B H 0.4252 0.0409 0.0228 0.039 Uiso 1 calc R . .
C30 C 0.33251(18) 0.03972(14) 0.13449(16) 0.0283(6) Uani 1 d . . .
H30A H 0.3084 -0.0057 0.1233 0.034 Uiso 1 calc R . .
H30B H 0.2862 0.0711 0.1060 0.034 Uiso 1 calc R . .
C31 C 0.25162(16) 0.04313(12) 0.42031(15) 0.0197(5) Uani 1 d . . .
H31 H 0.2649 0.0900 0.4384 0.024 Uiso 1 calc R . .
C32 C 0.16527(17) 0.02133(12) 0.47850(15) 0.0207(5) Uani 1 d . . .
H32A H 0.1070 0.0465 0.4596 0.025 Uiso 1 calc R . .
H32B H 0.1523 -0.0263 0.4681 0.025 Uiso 1 calc R . .
C33 C 0.18601(18) 0.03327(13) 0.58039(16) 0.0257(5) Uani 1 d . . .
H33A H 0.1941 0.0813 0.5914 0.031 Uiso 1 calc R . .
H33B H 0.1304 0.0178 0.6171 0.031 Uiso 1 calc R . .
C34 C 0.27661(19) -0.00291(13) 0.61108(16) 0.0276(5) Uani 1 d . . .
H34A H 0.2653 -0.0512 0.6076 0.033 Uiso 1 calc R . .
H34B H 0.2912 0.0084 0.6759 0.033 Uiso 1 calc R . .
C35 C 0.36248(18) 0.01510(14) 0.55181(17) 0.0294(6) Uani 1 d . . .
H35A H 0.4189 -0.0120 0.5706 0.035 Uiso 1 calc R . .
H35B H 0.3793 0.0622 0.5621 0.035 Uiso 1 calc R . .
C36 C 0.34172(17) 0.00404(14) 0.44920(16) 0.0266(5) Uani 1 d . . .
H36A H 0.3978 0.0187 0.4127 0.032 Uiso 1 calc R . .
H36B H 0.3313 -0.0437 0.4373 0.032 Uiso 1 calc R . .
C37 C 0.1192(5) 0.1685(3) 0.3561(5) 0.0180(13) Uani 0.623(2) d P A 1
C38 C 0.0499(3) 0.17283(18) 0.4253(2) 0.0175(8) Uani 0.623(2) d P A 1
C39 C 0.0692(11) 0.2138(12) 0.5007(15) 0.027(3) Uani 0.623(2) d P A 1
C40 C 0.2117(3) 0.2351(2) 0.4476(3) 0.0236(8) Uani 0.623(2) d P A 1
C37b C 0.0875(7) 0.1547(5) 0.3650(8) 0.018(2) Uani 0.377(2) d P A 2
C38b C 0.1382(5) 0.1942(3) 0.4242(4) 0.0236(14) Uani 0.377(2) d P A 2
C39b C 0.0962(17) 0.210(2) 0.508(3) 0.026(4) Uani 0.377(2) d P A 2
C40b C -0.0327(5) 0.1549(3) 0.4717(5) 0.0242(15) Uani 0.377(2) d P A 2

loop_
_atom_site_aniso_label
_atom_site_aniso_U_11
_atom_site_aniso_U_22
_atom_site_aniso_U_33
_atom_site_aniso_U_23
_atom_site_aniso_U_13
_atom_site_aniso_U_12
Ni1 0.01697(14) 0.01984(15) 0.01266(13) -0.00149(11) 0.00359(10) 0.00037(12)
P1 0.0178(3) 0.0234(3) 0.0137(3) 0.0018(2) 0.0022(2) -0.0021(2)
P2 0.0152(3) 0.0201(3) 0.0156(3) -0.0010(2) 0.0048(2) 0.0001(2)
Cl1 0.0171(6) 0.0289(5) 0.0245(6) 0.0038(4) 0.0062(4) -0.0031(4)
Cl1b 0.0245(10) 0.0318(10) 0.0377(11) -0.0034(8) 0.0037(9) -0.0079(8)
F1 0.0558(10) 0.0402(9) 0.0210(7) -0.0078(6) 0.0014(7) 0.0240(8)
F2 0.0443(18) 0.063(2) 0.0340(17) -0.0192(16) 0.0234(13) -0.0080(16)
F3 0.0283(13) 0.0307(13) 0.0310(13) -0.0014(10) -0.0077(10) -0.0113(10)
N1 0.036(2) 0.032(2) 0.021(2) -0.0030(17) -0.0004(18) -0.0066(19)
N2 0.0165(17) 0.0195(16) 0.0211(16) -0.0011(13) -0.0049(14) -0.0051(15)
F2b 0.042(3) 0.047(3) 0.035(3) -0.016(2) -0.003(2) -0.007(2)
F3b 0.025(2) 0.032(2) 0.033(2) 0.0046(17) 0.0170(16) 0.0001(16)
N1b 0.032(4) 0.027(4) 0.026(4) -0.002(3) 0.006(3) 0.003(3)
N2b 0.020(3) 0.030(3) 0.024(3) 0.009(2) 0.011(3) 0.005(3)
C1 0.0225(12) 0.0337(14) 0.0148(11) 0.0023(9) 0.0045(9) -0.0052(10)
C2 0.0221(12) 0.0370(14) 0.0213(12) 0.0031(10) 0.0014(9) -0.0055(11)
C3 0.0301(14) 0.0519(18) 0.0321(15) 0.0038(13) 0.0114(12) -0.0100(13)
C4 0.0368(16) 0.062(2) 0.0257(14) 0.0122(13) 0.0097(12) -0.0156(15)
C5 0.0408(17) 0.072(2) 0.0231(14) 0.0191(14) 0.0003(12) -0.0158(16)
C6 0.0279(14) 0.0551(18) 0.0246(13) 0.0171(12) -0.0016(11) -0.0096(13)
C7 0.0192(11) 0.0311(13) 0.0196(11) 0.0046(9) 0.0008(9) -0.0087(10)
C8 0.0338(15) 0.0436(16) 0.0243(13) -0.0068(11) 0.0098(11) -0.0161(13)
C9 0.0467(18) 0.0485(18) 0.0281(14) -0.0040(12) 0.0034(12) -0.0243(15)
C10 0.0373(16) 0.0463(17) 0.0339(15) 0.0073(13) -0.0002(12) -0.0220(14)
C11 0.0195(12) 0.0467(17) 0.0329(14) 0.0159(12) -0.0005(10) -0.0061(12)
C12 0.0194(11) 0.0330(13) 0.0220(12) 0.0073(10) 0.0029(9) -0.0008(10)
C13 0.0190(11) 0.0237(12) 0.0197(11) 0.0046(9) 0.0034(9) 0.0040(9)
C14 0.0251(13) 0.0293(13) 0.0288(13) 0.0080(10) -0.0003(10) 0.0035(11)
C15 0.0313(14) 0.0380(16) 0.0377(15) 0.0084(12) 0.0060(12) 0.0156(12)
C16 0.0448(17) 0.0327(15) 0.0364(15) -0.0019(12) 0.0033(13) 0.0170(13)
C17 0.0423(16) 0.0295(14) 0.0283(14) -0.0044(11) -0.0007(12) 0.0106(12)
C18 0.0260(12) 0.0225(12) 0.0226(12) 0.0014(9) 0.0000(9) 0.0040(10)
C19 0.0223(12) 0.0238(12) 0.0167(11) -0.0001(9) 0.0042(9) -0.0023(10)
C20 0.0400(15) 0.0218(12) 0.0237(13) 0.0008(10) -0.0002(11) -0.0003(11)
C21 0.063(2) 0.0233(14) 0.0286(14) -0.0012(11) -0.0081(13) -0.0013(13)
C22 0.080(2) 0.0339(16) 0.0279(15) 0.0029(12) -0.0093(15) -0.0227(16)
C23 0.0388(16) 0.0568(19) 0.0264(14) -0.0049(13) 0.0010(12) -0.0260(15)
C24 0.0248(13) 0.0416(15) 0.0211(12) -0.0031(11) 0.0062(10) -0.0125(11)
C25 0.0157(11) 0.0263(12) 0.0202(11) -0.0024(9) 0.0070(9) 0.0001(9)
C26 0.0208(11) 0.0327(13) 0.0222(11) -0.0045(10) 0.0054(9) -0.0051(11)
C27 0.0190(12) 0.0444(16) 0.0286(13) -0.0065(12) 0.0059(10) -0.0105(12)
C28 0.0221(12) 0.0454(16) 0.0242(12) 0.0006(11) 0.0069(10) -0.0101(12)
C29 0.0273(13) 0.0456(16) 0.0239(13) -0.0100(11) 0.0134(10) -0.0072(12)
C30 0.0280(13) 0.0362(14) 0.0208(12) -0.0089(10) 0.0109(10) -0.0117(11)
C31 0.0179(11) 0.0235(12) 0.0178(11) 0.0013(9) 0.0042(9) 0.0000(9)
C32 0.0200(11) 0.0244(12) 0.0178(11) 0.0019(9) 0.0025(9) -0.0014(9)
C33 0.0311(13) 0.0292(13) 0.0170(11) -0.0011(9) 0.0050(9) -0.0016(11)
C34 0.0375(15) 0.0283(13) 0.0171(11) 0.0012(10) -0.0031(10) -0.0029(11)
C35 0.0248(13) 0.0396(15) 0.0236(13) 0.0014(11) -0.0041(10) 0.0007(11)
C36 0.0210(12) 0.0375(14) 0.0213(12) 0.0019(10) 0.0018(9) 0.0046(11)
C37 0.025(4) 0.015(3) 0.014(2) 0.0039(19) 0.005(2) -0.001(2)
C38 0.0173(18) 0.0194(18) 0.0157(18) -0.0017(14) 0.0019(14) -0.0010(15)
C39 0.033(8) 0.027(4) 0.023(5) -0.007(3) 0.013(5) 0.008(6)
C40 0.023(2) 0.024(2) 0.024(2) -0.0003(16) -0.0062(19) 0.0017(17)
C37b 0.022(6) 0.013(5) 0.019(4) 0.008(3) 0.004(4) 0.005(4)
C38b 0.028(3) 0.022(3) 0.021(3) 0.002(3) -0.003(3) 0.002(3)
C39b 0.028(12) 0.028(7) 0.023(6) 0.002(4) 0.009(8) 0.005(10)
C40b 0.023(3) 0.024(3) 0.026(4) 0.006(3) 0.007(3) 0.011(3)

loop_
_atom_type_symbol
_atom_type_description
_atom_type_scat_dispersion_real
_atom_type_scat_dispersion_imag
_atom_type_scat_source
C C 0.0033 0.0016 'International Tables Vol C Tables 4.2.6.8 and 6.1.1.4'
H H 0.0000 0.0000 'International Tables Vol C Tables 4.2.6.8 and 6.1.1.4'
Cl Cl 0.1484 0.1585 'International Tables Vol C Tables 4.2.6.8 and 6.1.1.4'
F F 0.0171 0.0103 'International Tables Vol C Tables 4.2.6.8 and 6.1.1.4'
P P 0.1023 0.0942 'International Tables Vol C Tables 4.2.6.8 and 6.1.1.4'
Ni Ni 0.3393 1.1124 'International Tables Vol C Tables 4.2.6.8 and 6.1.1.4'
N N 0.0061 0.0033 'International Tables Vol C Tables 4.2.6.8 and 6.1.1.4'

loop_
_geom_angle_atom_site_label_1
_geom_angle_atom_site_label_2
_geom_angle_atom_site_label_3
_geom_angle
_geom_angle_site_symmetry_1
_geom_angle_site_symmetry_3
_geom_angle_publ_flag
C37 Ni1 F1 172.98(18) . . ?
C37 Ni1 C37b 16.6(3) . . ?
F1 Ni1 C37b 170.4(3) . . ?
C37 Ni1 P2 94.0(2) . . ?
F1 Ni1 P2 84.82(5) . . ?
C37b Ni1 P2 95.6(3) . . ?
C37 Ni1 P1 97.1(2) . . ?
F1 Ni1 P1 83.93(5) . . ?
C37b Ni1 P1 95.5(3) . . ?
P2 Ni1 P1 168.74(2) . . ?
C1 P1 C7 104.40(11) . . ?
C1 P1 C13 111.09(11) . . ?
C7 P1 C13 104.06(11) . . ?
C1 P1 Ni1 104.44(8) . . ?
C7 P1 Ni1 113.60(8) . . ?
C13 P1 Ni1 118.52(8) . . ?
C19 P2 C31 110.82(11) . . ?
C19 P2 C25 105.19(11) . . ?
C31 P2 C25 104.21(10) . . ?
C19 P2 Ni1 105.06(8) . . ?
C31 P2 Ni1 118.58(8) . . ?
C25 P2 Ni1 112.33(8) . . ?
C40 N1 C39 112.7(10) . . ?
C40 N2 C37 117.3(4) . . ?
C40b N1b C39b 114.0(18) . . ?
C40b N2b C37b 117.1(8) . . ?
C6 C1 C2 110.4(2) . . ?
C6 C1 P1 117.95(18) . . ?
C2 C1 P1 112.60(16) . . ?
C1 C2 C3 110.5(2) . . ?
C4 C3 C2 110.3(2) . . ?
C3 C4 C5 111.3(2) . . ?
C4 C5 C6 111.4(2) . . ?
C1 C6 C5 110.2(2) . . ?
C12 C7 C8 109.1(2) . . ?
C12 C7 P1 111.41(16) . . ?
C8 C7 P1 114.77(17) . . ?
C9 C8 C7 111.1(2) . . ?
C8 C9 C10 111.4(2) . . ?
C11 C10 C9 110.8(2) . . ?
C10 C11 C12 111.7(2) . . ?
C11 C12 C7 110.0(2) . . ?
C18 C13 C14 109.5(2) . . ?
C18 C13 P1 112.38(16) . . ?
C14 C13 P1 118.38(17) . . ?
C15 C14 C13 109.9(2) . . ?
C14 C15 C16 112.2(2) . . ?
C17 C16 C15 111.4(2) . . ?
C18 C17 C16 110.1(2) . . ?
C17 C18 C13 111.1(2) . . ?
C20 C19 C24 110.9(2) . . ?
C20 C19 P2 117.31(17) . . ?
C24 C19 P2 114.24(17) . . ?
C21 C20 C19 109.8(2) . . ?
C22 C21 C20 111.0(2) . . ?
C21 C22 C23 113.2(2) . . ?
C22 C23 C24 111.4(2) . . ?
C19 C24 C23 109.3(2) . . ?
C26 C25 C30 110.26(19) . . ?
C26 C25 P2 109.70(15) . . ?
C30 C25 P2 113.73(16) . . ?
C27 C26 C25 111.7(2) . . ?
C28 C27 C26 111.3(2) . . ?
C29 C28 C27 110.3(2) . . ?
C28 C29 C30 111.4(2) . . ?
C29 C30 C25 111.2(2) . . ?
C36 C31 C32 109.62(19) . . ?
C36 C31 P2 117.97(16) . . ?
C32 C31 P2 111.43(15) . . ?
C33 C32 C31 110.45(19) . . ?
C34 C33 C32 111.0(2) . . ?
C33 C34 C35 111.5(2) . . ?
C34 C35 C36 112.1(2) . . ?
C31 C36 C35 109.7(2) . . ?
N2 C37 C38 116.5(6) . . ?
N2 C37 Ni1 114.3(4) . . ?
C38 C37 Ni1 129.2(4) . . ?
C37 C38 C39 118.3(9) . . ?
C37 C38 Cl1 121.7(4) . . ?
C39 C38 Cl1 120.0(9) . . ?
N1 C39 F2 117.2(16) . . ?
N1 C39 C38 123.9(16) . . ?
F2 C39 C38 118.9(16) . . ?
N1 C40 N2 131.1(4) . . ?
N1 C40 F3 114.0(4) . . ?
N2 C40 F3 114.8(4) . . ?
C38b C37b N2b 116.8(9) . . ?
C38b C37b Ni1 132.4(7) . . ?
N2b C37b Ni1 110.8(8) . . ?
C37b C38b C39b 118.3(15) . . ?
C37b C38b Cl1b 122.1(6) . . ?
C39b C38b Cl1b 119.6(14) . . ?
N1b C39b F2b 117(3) . . ?
N1b C39b C38b 124(3) . . ?
F2b C39b C38b 119(2) . . ?
N2b C40b N1b 130.2(7) . . ?
N2b C40b F3b 115.9(7) . . ?
N1b C40b F3b 113.9(7) . . ?

loop_
_geom_bond_atom_site_label_1
_geom_bond_atom_site_label_2
_geom_bond_distance
_geom_bond_site_symmetry_2
_geom_bond_publ_flag
Ni1 C37 1.828(8) . ?
Ni1 F1 1.8458(15) . ?
Ni1 C37b 1.863(12) . ?
Ni1 P2 2.2195(7) . ?
Ni1 P1 2.2261(7) . ?
P1 C1 1.842(2) . ?
P1 C7 1.844(2) . ?
P1 C13 1.846(2) . ?
P2 C19 1.831(2) . ?
P2 C31 1.845(2) . ?
P2 C25 1.855(2) . ?
Cl1 C38 1.713(4) . ?
Cl1b C38b 1.703(7) . ?
F2 C39 1.31(2) . ?
F3 C40 1.344(5) . ?
N1 C40 1.297(7) . ?
N1 C39 1.30(2) . ?
N2 C40 1.307(6) . ?
N2 C37 1.362(7) . ?
F2b C39b 1.34(4) . ?
F3b C40b 1.336(7) . ?
N1b C40b 1.287(11) . ?
N1b C39b 1.30(3) . ?
N2b C40b 1.283(9) . ?
N2b C37b 1.393(11) . ?
C1 C6 1.518(4) . ?
C1 C2 1.526(3) . ?
C2 C3 1.535(3) . ?
C3 C4 1.511(4) . ?
C4 C5 1.519(4) . ?
C5 C6 1.530(4) . ?
C7 C12 1.538(3) . ?
C7 C8 1.540(4) . ?
C8 C9 1.524(4) . ?
C9 C10 1.531(4) . ?
C10 C11 1.512(4) . ?
C11 C12 1.524(3) . ?
C13 C18 1.531(3) . ?
C13 C14 1.538(3) . ?
C14 C15 1.526(4) . ?
C15 C16 1.527(4) . ?
C16 C17 1.525(4) . ?
C17 C18 1.524(3) . ?
C19 C20 1.528(3) . ?
C19 C24 1.530(3) . ?
C20 C21 1.518(4) . ?
C21 C22 1.502(5) . ?
C22 C23 1.531(5) . ?
C23 C24 1.532(4) . ?
C25 C26 1.535(3) . ?
C25 C30 1.535(3) . ?
C26 C27 1.529(3) . ?
C27 C28 1.520(3) . ?
C28 C29 1.513(4) . ?
C29 C30 1.528(3) . ?
C31 C36 1.531(3) . ?
C31 C32 1.534(3) . ?
C32 C33 1.527(3) . ?
C33 C34 1.515(4) . ?
C34 C35 1.518(4) . ?
C35 C36 1.535(3) . ?
C37 C38 1.398(7) . ?
C38 C39 1.40(2) . ?
C37b C38b 1.363(14) . ?
C38b C39b 1.39(4) . ?
